data_1554805
loop_
_publ_author_name
'Hau, Franky Ka-Wah'
'Cheung, Kai-Leung'
'Zhu, Nianyong'
'Yam, Vivian Wing-Wah'

_publ_section_title
;
 Calixarene-based alkynyl-bridged gold(i) isocyanide and phosphine
 complexes as building motifs for the construction of chemosensors and
 supramolecular architectures
;
_journal_issue 8
_journal_name_full 'Organic Chemistry Frontiers'
_journal_page_first 1205
_journal_paper_doi 10.1039/C9QO00258H
_journal_volume 6
_journal_year 2019
_chemical_compound_source 'synthesis as described'
_chemical_formula_moiety 'C60 H60 Au2 P2'
_chemical_formula_structural 'AU2 P2 C60 H60'
_chemical_formula_sum 'C162 H174 Au4 Cl16 O8 P4'
_chemical_formula_weight 3727.96
_space_group_IT_number 2
_space_group_name_Hall '-P 1'
_space_group_name_H-M_alt 'P -1'
_symmetry_cell_setting triclinic
_symmetry_Int_Tables_number 2
_symmetry_space_group_name_Hall '-P 1'
_symmetry_space_group_name_H-M 'P -1'
_atom_sites_solution_hydrogens geom
_atom_sites_solution_primary direct
_atom_sites_solution_secondary difmap
_audit_conform_dict_location ftp://ftp.iucr.org/pub/cif_core.dic
_audit_conform_dict_name cif_core.dic
_audit_conform_dict_version 2.2
_audit_creation_date 2001-05-31T16:41:27-00:00
_audit_creation_method 'WinGX routine CIF_UPDATE'
_audit_update_record
;
2019-02-13 deposited with the CCDC.	2019-03-12 downloaded from the CCDC.
;
_cell_angle_alpha 81.31(3)
_cell_angle_beta 77.62(3)
_cell_angle_gamma 61.97(3)
_cell_formula_units_Z 1
_cell_length_a 12.983(3)
_cell_length_b 13.401(3)
_cell_length_c 29.220(6)
_cell_measurement_reflns_used 0
_cell_measurement_temperature 301(2)
_cell_measurement_theta_max 0
_cell_measurement_theta_min 0
_cell_measurement_wavelength 0.71073
_cell_volume 4376(2)
_computing_molecular_graphics 'Ortep-3 for Windows (Farrugia, 1997)'
_computing_publication_material 'WinGX publication routines (Farrugia, 1999)'
_computing_structure_refinement 'SHELXL-97 (Sheldrick, 1997)'
_computing_structure_solution 'SHELXS-97 (Sheldrick, 1997)'
_diffrn_ambient_temperature 301(2)
_diffrn_measured_fraction_theta_full 0.49
_diffrn_measured_fraction_theta_max 0.49
_diffrn_radiation_monochromator graphite
_diffrn_radiation_probe x-ray
_diffrn_radiation_type MoK\a
_diffrn_radiation_wavelength 0.71073
_diffrn_reflns_av_unetI/netI 0.1253
_diffrn_reflns_limit_h_max 13
_diffrn_reflns_limit_h_min -13
_diffrn_reflns_limit_k_max 13
_diffrn_reflns_limit_k_min -14
_diffrn_reflns_limit_l_max 32
_diffrn_reflns_limit_l_min -34
_diffrn_reflns_number 12453
_diffrn_reflns_theta_full 25.3
_diffrn_reflns_theta_max 25.3
_diffrn_reflns_theta_min 1.72
_exptl_absorpt_coefficient_mu 3.673
_exptl_absorpt_correction_type none
_exptl_crystal_colour 'pale yellow'
_exptl_crystal_density_diffrn 1.415
_exptl_crystal_density_method 'not measured'
_exptl_crystal_description prism
_exptl_crystal_F_000 1858
_exptl_crystal_size_max 0.3
_exptl_crystal_size_mid 0.15
_exptl_crystal_size_min 0.05
_refine_diff_density_max 1.567
_refine_diff_density_min -1.045
_refine_diff_density_rms 0.262
_refine_ls_extinction_method none
_refine_ls_goodness_of_fit_ref 0.97
_refine_ls_hydrogen_treatment mixed
_refine_ls_matrix_type full
_refine_ls_number_parameters 421
_refine_ls_number_reflns 7816
_refine_ls_number_restraints 40
_refine_ls_restrained_S_all 0.968
_refine_ls_R_factor_all 0.1285
_refine_ls_R_factor_gt 0.0751
_refine_ls_shift/su_max 0
_refine_ls_shift/su_mean 0
_refine_ls_structure_factor_coef Fsqd
_refine_ls_weighting_details 'calc w=1/[\s^2^(Fo^2^)+(0.1587P)^2^+0.0000P] where P=(Fo^2^+2Fc^2^)/3'
_refine_ls_weighting_scheme calc
_refine_ls_wR_factor_gt 0.2182
_refine_ls_wR_factor_ref 0.2492
_reflns_number_gt 4418
_reflns_number_total 7816
_reflns_threshold_expression >2sigma(I)
_cod_data_source_file c9qo00258h2.cif
_cod_data_source_block mar210
_cod_original_cell_volume 4375.7(15)
_cod_database_code 1554805

loop_
_symmetry_equiv_pos_as_xyz
'x, y, z'
'-x, -y, -z'

loop_
_atom_site_label
_atom_site_type_symbol
_atom_site_fract_x
_atom_site_fract_y
_atom_site_fract_z
_atom_site_U_iso_or_equiv
_atom_site_adp_type
_atom_site_occupancy
_atom_site_symmetry_multiplicity
_atom_site_calc_flag
_atom_site_refinement_flags
Au1 Au 0.56056(8) 0.79985(8) 0.37090(3) 0.0743(4) Uani 1 1 d .
Au2 Au 0.29550(8) 0.92763(8) 0.39335(3) 0.0710(4) Uani 1 1 d .
P1 P 0.5417(5) 0.9683(6) 0.38801(19) 0.0689(18) Uani 1 1 d .
P2 P 0.3122(5) 0.9373(5) 0.46830(19) 0.0665(18) Uani 1 1 d .
C1 C 0.5152(18) 0.9846(17) 0.4519(7) 0.064(6) Uiso 1 1 d .
C2 C 0.4209(16) 0.9753(15) 0.4827(6) 0.049(5) Uiso 1 1 d .
C3 C 0.5929(16) 1.0113(15) 0.4696(6) 0.051(5) Uiso 1 1 d .
H3 H 0.6539 1.02 0.449 0.061 Uiso 1 1 calc R
C4 C 0.6775(19) 0.981(2) 0.3646(7) 0.069(6) Uiso 1 1 d .
C5 C 0.672(2) 1.082(2) 0.3461(8) 0.091(8) Uiso 1 1 d .
H5 H 0.6011 1.148 0.3463 0.109 Uiso 1 1 calc R
C6 C 0.786(3) 1.080(3) 0.3257(10) 0.120(10) Uiso 1 1 d .
H6 H 0.7872 1.145 0.3097 0.144 Uiso 1 1 calc R
C7 C 0.888(3) 0.987(3) 0.3292(11) 0.127(10) Uiso 1 1 d .
H7 H 0.9581 0.9931 0.3199 0.153 Uiso 1 1 calc R
C8 C 0.893(3) 0.892(3) 0.3448(11) 0.137(11) Uiso 1 1 d .
H8 H 0.9655 0.8276 0.3425 0.165 Uiso 1 1 calc R
C9 C 0.785(3) 0.883(3) 0.3664(10) 0.115(9) Uiso 1 1 d .
H9 H 0.7879 0.8148 0.3807 0.138 Uiso 1 1 calc R
C10 C 0.4226(18) 1.0983(18) 0.3662(7) 0.064(6) Uiso 1 1 d .
C11 C 0.375(2) 1.198(2) 0.3851(10) 0.112(9) Uiso 1 1 d .
H11 H 0.3983 1.203 0.4124 0.134 Uiso 1 1 calc R
C12 C 0.289(3) 1.299(3) 0.3637(13) 0.154(13) Uiso 1 1 d .
H12 H 0.2454 1.3688 0.377 0.184 Uiso 1 1 calc R
C13 C 0.281(3) 1.277(3) 0.3235(12) 0.134(11) Uiso 1 1 d .
H13 H 0.2285 1.34 0.3077 0.161 Uiso 1 1 calc R
C14 C 0.328(3) 1.191(3) 0.3019(11) 0.117(10) Uiso 1 1 d .
H14 H 0.3166 1.1924 0.2714 0.141 Uiso 1 1 calc R
C15 C 0.392(2) 1.102(2) 0.3230(9) 0.098(8) Uiso 1 1 d .
H15 H 0.4206 1.0336 0.3091 0.118 Uiso 1 1 calc R
C16 C 0.1763(14) 1.0367(17) 0.4979(7) 0.074(6) Uiso 1 1 d G
C17 C 0.112(2) 1.0115(17) 0.5383(7) 0.139(11) Uiso 1 1 d G
H17 H 0.1392 0.9379 0.5515 0.167 Uiso 1 1 calc R
C18 C 0.0054(19) 1.097(3) 0.5588(7) 0.181(15) Uiso 1 1 d G
H18 H -0.0379 1.0797 0.5858 0.217 Uiso 1 1 calc R
C19 C -0.0360(16) 1.207(2) 0.5389(11) 0.23(2) Uiso 1 1 d G
H19 H -0.107 1.2635 0.5526 0.272 Uiso 1 1 calc R
C20 C 0.029(2) 1.2317(15) 0.4985(11) 0.35(3) Uiso 1 1 d G
H20 H 0.0011 1.3054 0.4853 0.423 Uiso 1 1 calc R
C21 C 0.135(2) 1.147(2) 0.4780(7) 0.175(14) Uiso 1 1 d G
H21 H 0.1782 1.1636 0.451 0.21 Uiso 1 1 calc R
C22 C 0.342(4) 0.804(3) 0.5059(15) 0.17(5) Uiso 0.5 1 d PG
C23 C 0.260(3) 0.763(4) 0.5089(16) 0.12(2) Uiso 0.5 1 d PG
H23 H 0.1903 0.8073 0.4966 0.149 Uiso 0.5 1 calc PR
C24 C 0.282(4) 0.657(4) 0.5301(16) 0.23(4) Uiso 0.5 1 d PG
H24 H 0.2268 0.6295 0.5321 0.281 Uiso 0.5 1 calc PR
C25 C 0.385(4) 0.591(3) 0.5485(14) 0.11(2) Uiso 0.5 1 d PG
H25 H 0.4001 0.5197 0.5627 0.133 Uiso 0.5 1 calc PR
C26 C 0.467(3) 0.632(3) 0.5455(13) 0.117(19) Uiso 0.5 1 d PG
H26 H 0.5369 0.5878 0.5578 0.14 Uiso 0.5 1 calc PR
C27 C 0.446(3) 0.738(4) 0.5243(14) 0.101(17) Uiso 0.5 1 d PG
H27 H 0.5004 0.7656 0.5223 0.121 Uiso 0.5 1 calc PR
C22' C 0.346(3) 0.804(2) 0.4982(13) 0.034(14) Uiso 0.5 1 d PG
C23' C 0.346(3) 0.719(3) 0.4765(10) 0.101(17) Uiso 0.5 1 d PG
H23' H 0.3483 0.7244 0.4443 0.121 Uiso 0.5 1 calc PR
C24' C 0.344(3) 0.624(3) 0.5031(18) 0.113(18) Uiso 0.5 1 d PG
H24' H 0.3437 0.5672 0.4887 0.135 Uiso 0.5 1 calc PR
C25' C 0.341(5) 0.616(4) 0.5514(17) 0.23(5) Uiso 0.5 1 d PG
H25' H 0.3389 0.5528 0.5691 0.278 Uiso 0.5 1 calc PR
C26' C 0.341(6) 0.701(5) 0.5730(10) 0.39(8) Uiso 0.5 1 d PG
H26' H 0.3388 0.6957 0.6052 0.466 Uiso 0.5 1 calc PR
C27' C 0.343(5) 0.796(4) 0.5464(14) 0.31(6) Uiso 0.5 1 d PG
H27' H 0.3434 0.8529 0.5609 0.37 Uiso 0.5 1 calc PR
C28 C 0.5946(18) 0.6467(19) 0.3528(8) 0.071(6) Uiso 1 1 d .
C29 C 0.6216(19) 0.560(2) 0.3372(8) 0.076(7) Uiso 1 1 d .
C30 C 0.6471(19) 0.4583(18) 0.3171(7) 0.071(6) Uiso 1 1 d .
H30A H 0.6092 0.4176 0.3382 0.085 Uiso 1 1 calc R
H30B H 0.7318 0.4096 0.3119 0.085 Uiso 1 1 calc R
O1 O 0.6037(11) 0.4880(11) 0.2733(5) 0.063(4) Uiso 1 1 d .
C32 C 0.6728(17) 0.4136(17) 0.2368(7) 0.058(6) Uiso 1 1 d .
C33 C 0.7684(18) 0.4212(18) 0.2106(7) 0.065(6) Uiso 1 1 d .
C34 C 0.8385(18) 0.3445(18) 0.1763(7) 0.068(6) Uiso 1 1 d .
H34 H 0.9017 0.353 0.1575 0.082 Uiso 1 1 calc R
C35 C 0.8178(18) 0.2547(19) 0.1689(7) 0.069(6) Uiso 1 1 d .
C36 C 0.7119(18) 0.2558(18) 0.1954(7) 0.067(6) Uiso 1 1 d .
H36 H 0.6913 0.2018 0.1896 0.08 Uiso 1 1 calc R
C37 C 0.6364(18) 0.3322(17) 0.2297(7) 0.062(6) Uiso 1 1 d .
C38 C 0.7969(19) 0.5199(18) 0.2145(8) 0.074(6) Uiso 1 1 d .
H38A H 0.7638 0.5479 0.2457 0.089 Uiso 1 1 calc R
H38B H 0.882 0.4909 0.2106 0.089 Uiso 1 1 calc R
C39 C 0.7478(18) 0.6195(18) 0.1778(7) 0.066(6) Uiso 1 1 d .
C40 C 0.6272(17) 0.6994(17) 0.1869(7) 0.058(6) Uiso 1 1 d .
C41 C 0.5853(18) 0.7940(18) 0.1536(7) 0.065(6) Uiso 1 1 d .
C42 C 0.6568(19) 0.801(2) 0.1119(8) 0.076(7) Uiso 1 1 d .
H42 H 0.6281 0.8594 0.0891 0.092 Uiso 1 1 calc R
C43 C 0.779(2) 0.714(2) 0.1055(9) 0.092(8) Uiso 1 1 d .
C44 C 0.8239(19) 0.6235(19) 0.1373(7) 0.068(6) Uiso 1 1 d .
H44 H 0.9019 0.5679 0.1318 0.081 Uiso 1 1 calc R
C45 C 0.4611(18) 0.8790(19) 0.1612(8) 0.077(7) Uiso 1 1 d .
H45A H 0.4529 0.9482 0.1428 0.092 Uiso 1 1 calc R
H45B H 0.4367 0.8961 0.194 0.092 Uiso 1 1 calc R
C46 C 0.3808(17) 0.8389(17) 0.1476(7) 0.058(6) Uiso 1 1 d .
C47 C 0.3118(17) 0.7999(17) 0.1787(7) 0.057(5) Uiso 1 1 d .
C48 C 0.2480(17) 0.7509(17) 0.1663(7) 0.058(5) Uiso 1 1 d .
C49 C 0.2499(16) 0.7537(16) 0.1175(7) 0.058(5) Uiso 1 1 d .
H49 H 0.2094 0.7223 0.107 0.069 Uiso 1 1 calc R
C50 C 0.3100(17) 0.8016(17) 0.0853(7) 0.062(6) Uiso 1 1 d .
C51 C 0.3765(17) 0.8422(17) 0.0987(7) 0.064(6) Uiso 1 1 d .
H51 H 0.4191 0.8719 0.0763 0.077 Uiso 1 1 calc R
C52 C 0.190(2) 0.6866(19) 0.2020(8) 0.087(7) Uiso 1 1 d .
H52A H 0.1785 0.7102 0.2332 0.104 Uiso 1 1 calc R
H52B H 0.1133 0.706 0.1947 0.104 Uiso 1 1 calc R
C53 C 0.2644(19) 0.5618(19) 0.2012(7) 0.066(6) Uiso 1 1 d .
C54 C 0.3529(19) 0.5067(19) 0.2255(7) 0.067(6) Uiso 1 1 d .
C55 C 0.4228(19) 0.392(2) 0.2264(7) 0.070(6) Uiso 1 1 d .
C56 C 0.4022(18) 0.3300(19) 0.1985(7) 0.068(6) Uiso 1 1 d .
H56 H 0.4495 0.2521 0.1977 0.082 Uiso 1 1 calc R
C57 C 0.3158(18) 0.3802(19) 0.1728(7) 0.066(6) Uiso 1 1 d .
C58 C 0.2452(19) 0.4975(19) 0.1761(7) 0.074(6) Uiso 1 1 d .
H58 H 0.1814 0.5329 0.1599 0.089 Uiso 1 1 calc R
C59 C 0.5261(17) 0.3321(18) 0.2553(7) 0.069(6) Uiso 1 1 d .
H59A H 0.5032 0.37 0.2842 0.082 Uiso 1 1 calc R
H59B H 0.5398 0.2544 0.2636 0.082 Uiso 1 1 calc R
C60 C 0.2612(19) 0.9177(19) 0.3290(8) 0.075(6) Uiso 1 1 d .
C61 C 0.2375(18) 0.9085(18) 0.2946(8) 0.069(6) Uiso 1 1 d .
C62 C 0.2152(19) 0.9062(18) 0.2472(7) 0.073(6) Uiso 1 1 d .
H62A H 0.1383 0.9088 0.2494 0.087 Uiso 1 1 calc R
H62B H 0.2161 0.9711 0.2276 0.087 Uiso 1 1 calc R
O2 O 0.3070(12) 0.8028(12) 0.2272(5) 0.076(4) Uiso 1 1 d .
O3 O 0.3748(13) 0.5681(13) 0.2543(5) 0.089(5) Uiso 1 1 d .
H3A H 0.4314 0.5248 0.2673 0.134 Uiso 1 1 calc R
O4 O 0.5589(13) 0.6919(12) 0.2268(5) 0.079(4) Uiso 1 1 d .
H4 H 0.4917 0.7436 0.2269 0.118 Uiso 1 1 calc R
C66 C 0.8995(18) 0.1634(18) 0.1342(7) 0.069(6) Uiso 1 1 d D
C67 C 0.912(5) 0.222(4) 0.0874(11) 0.085(15) Uiso 0.5 1 d PD
H67A H 0.8392 0.2522 0.0752 0.127 Uiso 0.5 1 calc PR
H67B H 0.9749 0.1692 0.0663 0.127 Uiso 0.5 1 calc PR
H67C H 0.9292 0.2827 0.0904 0.127 Uiso 0.5 1 calc PR
C68 C 1.017(3) 0.101(4) 0.1492(18) 0.101(18) Uiso 0.5 1 d PD
H68A H 1.0106 0.0598 0.1788 0.151 Uiso 0.5 1 calc PR
H68B H 1.0458 0.1531 0.1525 0.151 Uiso 0.5 1 calc PR
H68C H 1.0718 0.0482 0.1261 0.151 Uiso 0.5 1 calc PR
C70 C 0.867(3) 0.727(3) 0.0567(12) 0.131(11) Uiso 1 1 d .
C71 C 0.881(4) 0.838(4) 0.0631(15) 0.216(18) Uiso 1 1 d .
H71A H 0.8053 0.904 0.0635 0.325 Uiso 1 1 calc R
H71B H 0.9364 0.847 0.0375 0.325 Uiso 1 1 calc R
H71C H 0.9082 0.8291 0.0921 0.325 Uiso 1 1 calc R
C72 C 0.999(5) 0.648(5) 0.056(2) 0.35(3) Uiso 1 1 d .
H72A H 1.0204 0.6494 0.0851 0.52 Uiso 1 1 calc R
H72B H 1.0441 0.6722 0.0306 0.52 Uiso 1 1 calc R
H72C H 1.0147 0.572 0.0515 0.52 Uiso 1 1 calc R
C73 C 0.795(3) 0.764(3) 0.0180(13) 0.181(15) Uiso 1 1 d .
H73A H 0.719 0.8267 0.0276 0.272 Uiso 1 1 calc R
H73B H 0.7834 0.7026 0.0112 0.272 Uiso 1 1 calc R
H73C H 0.8352 0.7877 -0.0096 0.272 Uiso 1 1 calc R
C74 C 0.303(2) 0.812(2) 0.0325(10) 0.106(9) Uiso 1 1 d .
C75 C 0.378(3) 0.849(3) -0.0006(13) 0.183(15) Uiso 1 1 d .
H75A H 0.3624 0.8527 -0.0316 0.275 Uiso 1 1 calc R
H75B H 0.4593 0.7972 0.0009 0.275 Uiso 1 1 calc R
H75C H 0.3626 0.9231 0.0066 0.275 Uiso 1 1 calc R
C76 C 0.333(3) 0.695(3) 0.0195(14) 0.209(18) Uiso 1 1 d .
H76A H 0.2819 0.6682 0.0404 0.313 Uiso 1 1 calc R
H76B H 0.4136 0.6443 0.022 0.313 Uiso 1 1 calc R
H76C H 0.3206 0.6994 -0.0122 0.313 Uiso 1 1 calc R
C77 C 0.165(3) 0.904(3) 0.0237(12) 0.157(13) Uiso 1 1 d .
H77A H 0.1094 0.8847 0.0454 0.235 Uiso 1 1 calc R
H77B H 0.1569 0.9005 -0.0078 0.235 Uiso 1 1 calc R
H77C H 0.1499 0.9794 0.0285 0.235 Uiso 1 1 calc R
C78 C 0.295(2) 0.312(2) 0.1403(9) 0.094(8) Uiso 1 1 d D
C79 C 0.411(3) 0.225(4) 0.1112(17) 0.103(17) Uiso 0.5 1 d PD
H79A H 0.391 0.1851 0.0926 0.154 Uiso 0.5 1 calc PR
H79B H 0.462 0.1717 0.1322 0.154 Uiso 0.5 1 calc PR
H79C H 0.4504 0.2641 0.091 0.154 Uiso 0.5 1 calc PR
C79' C 0.377(5) 0.187(3) 0.155(2) 0.17(3) Uiso 0.5 1 d PD
H79D H 0.3439 0.1667 0.1856 0.252 Uiso 0.5 1 calc PR
H79E H 0.4542 0.1789 0.1564 0.252 Uiso 0.5 1 calc PR
H79F H 0.3846 0.1374 0.1327 0.252 Uiso 0.5 1 calc PR
C80 C 0.249(6) 0.233(5) 0.174(2) 0.16(3) Uiso 0.5 1 d PD
H80A H 0.1807 0.2788 0.1957 0.238 Uiso 0.5 1 calc PR
H80B H 0.3101 0.1802 0.1914 0.238 Uiso 0.5 1 calc PR
H80C H 0.2284 0.1935 0.1561 0.238 Uiso 0.5 1 calc PR
C82 C 0.037(3) 0.210(3) 0.3331(7) 0.198(16) Uiso 1 1 d D
H82A H 0.0962 0.1329 0.3389 0.238 Uiso 1 1 calc R
H82B H 0.0731 0.2596 0.3326 0.238 Uiso 1 1 calc R
C83 C 0.336(4) 0.617(4) 0.3445(17) 0.28(3) Uiso 1 1 d D
H83A H 0.3922 0.562 0.3222 0.334 Uiso 1 1 calc R
H83B H 0.3458 0.6859 0.3382 0.334 Uiso 1 1 calc R
C84 C 0.712(3) 0.866(4) 0.242(2) 0.32(3) Uiso 1 1 d D
H84A H 0.6885 0.869 0.2763 0.383 Uiso 1 1 calc R
H84B H 0.6864 0.8156 0.233 0.383 Uiso 1 1 calc R
C85 C 0.616(3) 0.536(3) 0.1000(10) 0.162(13) Uiso 1 1 d D
H85A H 0.6704 0.5048 0.1225 0.194 Uiso 1 1 calc R
H85B H 0.5638 0.6149 0.1062 0.194 Uiso 1 1 calc R
Cl1 Cl -0.0023(10) 0.2223(10) 0.2795(4) 0.197(4) Uiso 1 1 d D
Cl2 Cl -0.0802(14) 0.2438(13) 0.3780(6) 0.268(7) Uiso 1 1 d D
Cl3 Cl 0.183(2) 0.6460(19) 0.3442(8) 0.365(10) Uiso 1 1 d D
Cl4 Cl 0.349(2) 0.561(2) 0.4050(10) 0.422(13) Uiso 1 1 d D
Cl5 Cl 0.853(2) 0.804(2) 0.2326(9) 0.406(13) Uiso 1 1 d D
Cl6 Cl 0.6323(16) 0.9909(16) 0.2205(6) 0.292(8) Uiso 1 1 d D
Cl7 Cl 0.6943(13) 0.5268(12) 0.0443(6) 0.246(6) Uiso 1 1 d D
Cl8 Cl 0.5361(10) 0.4628(9) 0.1055(4) 0.181(4) Uiso 1 1 d D
C81' C 0.301(5) 0.369(5) 0.0892(13) 0.13(2) Uiso 0.5 1 d PD
H81A H 0.2332 0.442 0.0881 0.2 Uiso 0.5 1 calc PR
H81B H 0.3004 0.322 0.0675 0.2 Uiso 0.5 1 calc PR
H81C H 0.3717 0.3777 0.0808 0.2 Uiso 0.5 1 calc PR
C80' C 0.163(3) 0.331(6) 0.156(2) 0.15(3) Uiso 0.5 1 d PD
H80D H 0.1229 0.388 0.1784 0.232 Uiso 0.5 1 calc PR
H80E H 0.1629 0.2617 0.1693 0.232 Uiso 0.5 1 calc PR
H80F H 0.1243 0.3562 0.1288 0.232 Uiso 0.5 1 calc PR
C68' C 0.977(4) 0.061(3) 0.1605(19) 0.12(2) Uiso 0.5 1 d PD
H68D H 0.9293 0.0379 0.1852 0.177 Uiso 0.5 1 calc PR
H68E H 1.028 0.0782 0.1739 0.177 Uiso 0.5 1 calc PR
H68F H 1.0242 0.0011 0.1396 0.177 Uiso 0.5 1 calc PR
C67' C 0.980(4) 0.193(6) 0.0974(18) 0.16(3) Uiso 0.5 1 d PD
H67D H 1.0201 0.222 0.1116 0.242 Uiso 0.5 1 calc PR
H67E H 0.9346 0.2505 0.0757 0.242 Uiso 0.5 1 calc PR
H67F H 1.0367 0.1274 0.081 0.242 Uiso 0.5 1 calc PR
C81 C 0.194(4) 0.370(6) 0.110(2) 0.17(3) Uiso 0.5 1 d PD
H81D H 0.1222 0.4205 0.1287 0.256 Uiso 0.5 1 calc PR
H81E H 0.1813 0.3135 0.0989 0.256 Uiso 0.5 1 calc PR
H81F H 0.2157 0.4127 0.0836 0.256 Uiso 0.5 1 calc PR
C69 C 0.834(4) 0.101(4) 0.1281(17) 0.076(14) Uiso 0.5 1 d PD
H69A H 0.7887 0.0924 0.1576 0.113 Uiso 0.5 1 calc PR
H69B H 0.8897 0.0274 0.117 0.113 Uiso 0.5 1 calc PR
H69C H 0.7822 0.1425 0.1056 0.113 Uiso 0.5 1 calc PR
C69' C 0.857(5) 0.125(5) 0.1003(15) 0.12(2) Uiso 0.5 1 d PD
H69D H 0.7996 0.1005 0.117 0.178 Uiso 0.5 1 calc PR
H69E H 0.9221 0.0636 0.0838 0.178 Uiso 0.5 1 calc PR
H69F H 0.8204 0.1868 0.0783 0.178 Uiso 0.5 1 calc PR

loop_
_atom_site_aniso_label
_atom_site_aniso_U_11
_atom_site_aniso_U_22
_atom_site_aniso_U_33
_atom_site_aniso_U_23
_atom_site_aniso_U_13
_atom_site_aniso_U_12
Au1 0.0783(8) 0.0965(9) 0.0587(6) -0.0291(6) -0.0043(5) -0.0439(7)
Au2 0.0729(7) 0.1060(9) 0.0502(6) -0.0179(5) -0.0099(5) -0.0500(7)
P1 0.081(4) 0.099(5) 0.043(3) -0.017(3) -0.002(3) -0.053(4)
P2 0.079(4) 0.095(5) 0.049(3) -0.007(3) -0.019(3) -0.054(4)

loop_
_atom_type_symbol
_atom_type_description
_atom_type_scat_dispersion_real
_atom_type_scat_dispersion_imag
_atom_type_scat_source
Au Au -2.0133 8.8022 'International Tables Vol C Tables 4.2.6.8 and 6.1.1.4'
P P 0.1023 0.0942 'International Tables Vol C Tables 4.2.6.8 and 6.1.1.4'
C C 0.0033 0.0016 'International Tables Vol C Tables 4.2.6.8 and 6.1.1.4'
Cl Cl 0.1484 0.1585 'International Tables Vol C Tables 4.2.6.8 and 6.1.1.4'
O O 0.0106 0.006 'International Tables Vol C Tables 4.2.6.8 and 6.1.1.4'
H H 0 0 'International Tables Vol C Tables 4.2.6.8 and 6.1.1.4'

loop_
_geom_angle_atom_site_label_1
_geom_angle_atom_site_label_2
_geom_angle_atom_site_label_3
_geom_angle
_geom_angle_site_symmetry_1
C28 Au1 P1 174.1(6) .
C28 Au1 Au2 105.3(6) .
P1 Au1 Au2 80.41(16) .
C60 Au2 P2 172.9(6) .
C60 Au2 Au1 97.0(6) .
P2 Au2 Au1 88.92(16) .
C4 P1 C10 105.2(10) .
C4 P1 C1 105.6(9) .
C10 P1 C1 103.9(10) .
C4 P1 Au1 110.8(8) .
C10 P1 Au1 117.5(7) .
C1 P1 Au1 112.9(7) .
C22' P2 C16 107.8(13) .
C22' P2 C2 103.1(12) .
C16 P2 C2 103.0(8) .
C22' P2 C22 6.1(19) .
C16 P2 C22 102.9(16) .
C2 P2 C22 101.0(16) .
C22' P2 Au2 108.9(12) .
C16 P2 Au2 110.1(7) .
C2 P2 Au2 123.0(6) .
C22 P2 Au2 114.5(14) .
C2 C1 C3 119.4(18) .
C2 C1 P1 122.8(14) .
C3 C1 P1 117.7(14) .
C3 C2 C1 119.3(16) 2_676
C3 C2 P2 113.4(13) 2_676
C1 C2 P2 127.2(14) .
C2 C3 C1 121.2(17) 2_676
C5 C4 C9 123(2) .
C5 C4 P1 120.3(19) .
C9 C4 P1 117.1(19) .
C4 C5 C6 115(2) .
C7 C6 C5 122(3) .
C8 C7 C6 123(4) .
C7 C8 C9 120(4) .
C4 C9 C8 117(3) .
C11 C10 C15 115(2) .
C11 C10 P1 124(2) .
C15 C10 P1 119.8(19) .
C10 C11 C12 121(3) .
C13 C12 C11 110(4) .
C14 C13 C12 133(4) .
C13 C14 C15 116(4) .
C14 C15 C10 124(3) .
C17 C16 C21 120 .
C17 C16 P2 124.8(15) .
C21 C16 P2 115.2(15) .
C18 C17 C16 120 .
C19 C18 C17 120 .
C18 C19 C20 120 .
C21 C20 C19 120 .
C20 C21 C16 120 .
C23 C22 C27 120 .
C23 C22 P2 115(3) .
C27 C22 P2 124(3) .
C24 C23 C22 120 .
C23 C24 C25 120 .
C26 C25 C24 120 .
C27 C26 C25 120 .
C26 C27 C22 120 .
C23' C22' C27' 120 .
C23' C22' P2 120(2) .
C27' C22' P2 118(2) .
C24' C23' C22' 120 .
C23' C24' C25' 120 .
C26' C25' C24' 120 .
C27' C26' C25' 120 .
C26' C27' C22' 120 .
C29 C28 Au1 172(2) .
C28 C29 C30 176(2) .
C29 C30 O1 108.5(18) .
C32 O1 C30 116.4(15) .
C33 C32 O1 120.0(17) .
C33 C32 C37 123.0(19) .
O1 C32 C37 117.0(16) .
C32 C33 C34 119.5(19) .
C32 C33 C38 122.1(19) .
C34 C33 C38 118.3(18) .
C33 C34 C35 122.8(19) .
C34 C35 C36 114.7(19) .
C34 C35 C66 123.8(18) .
C36 C35 C66 121.5(18) .
C37 C36 C35 124.8(19) .
C36 C37 C32 114.8(18) .
C36 C37 C59 122.8(18) .
C32 C37 C59 122.3(18) .
C39 C38 C33 113.3(16) .
C44 C39 C40 124(2) .
C44 C39 C38 118(2) .
C40 C39 C38 118.4(18) .
O4 C40 C39 120.8(19) .
O4 C40 C41 121.6(18) .
C39 C40 C41 117.3(19) .
C42 C41 C40 121(2) .
C42 C41 C45 119(2) .
C40 C41 C45 119.6(19) .
C41 C42 C43 117(2) .
C44 C43 C42 124(2) .
C44 C43 C70 119(2) .
C42 C43 C70 117(2) .
C39 C44 C43 117(2) .
C41 C45 C46 112.0(17) .
C47 C46 C51 117.2(17) .
C47 C46 C45 124.5(18) .
C51 C46 C45 118.3(18) .
C46 C47 C48 124.7(19) .
C46 C47 O2 119.0(16) .
C48 C47 O2 116.3(16) .
C47 C48 C49 115.1(17) .
C47 C48 C52 123.4(18) .
C49 C48 C52 121.2(17) .
C50 C49 C48 121.6(18) .
C51 C50 C49 121.4(19) .
C51 C50 C74 118(2) .
C49 C50 C74 120.9(19) .
C50 C51 C46 119.6(19) .
C53 C52 C48 111.8(18) .
C54 C53 C58 116(2) .
C54 C53 C52 122(2) .
C58 C53 C52 122(2) .
C53 C54 C55 124(2) .
C53 C54 O3 119(2) .
C55 C54 O3 116.7(19) .
C54 C55 C56 117(2) .
C54 C55 C59 122.0(19) .
C56 C55 C59 120(2) .
C57 C56 C55 121(2) .
C56 C57 C58 117(2) .
C56 C57 C78 121(2) .
C58 C57 C78 122(2) .
C53 C58 C57 124(2) .
C37 C59 C55 112.8(17) .
C61 C60 Au2 175(2) .
C60 C61 C62 172(2) .
O2 C62 C61 107.8(17) .
C47 O2 C62 114.0(16) .
C67' C66 C68' 106(3) .
C67' C66 C68 75(3) .
C68' C66 C68 34.9(16) .
C67' C66 C69' 94(3) .
C68' C66 C69' 108(3) .
C68 C66 C69' 126(4) .
C67' C66 C67 34.4(16) .
C68' C66 C67 136(3) .
C68 C66 C67 109(3) .
C69' C66 C67 71(3) .
C67' C66 C69 127(4) .
C68' C66 C69 88(3) .
C68 C66 C69 120(3) .
C69' C66 C69 33.9(16) .
C67 C66 C69 104(3) .
C67' C66 C35 115(3) .
C68' C66 C35 109(3) .
C68 C66 C35 109(3) .
C69' C66 C35 124(3) .
C67 C66 C35 107(3) .
C69 C66 C35 107(2) .
C73 C70 C72 130(4) .
C73 C70 C71 104(3) .
C72 C70 C71 93(3) .
C73 C70 C43 106(3) .
C72 C70 C43 115(3) .
C71 C70 C43 105(3) .
C75 C74 C76 107(3) .
C75 C74 C50 120(2) .
C76 C74 C50 106(3) .
C75 C74 C77 105(3) .
C76 C74 C77 110(2) .
C50 C74 C77 109(2) .
C57 C78 C79' 103(3) .
C57 C78 C79 114(2) .
C79' C78 C79 51.9(17) .
C57 C78 C81 122(3) .
C79' C78 C81 135(4) .
C79 C78 C81 110(3) .
C57 C78 C80 106(3) .
C79' C78 C80 57(3) .
C79 C78 C80 103(3) .
C81 C78 C80 99(3) .
C57 C78 C81' 108(3) .
C79' C78 C81' 126(3) .
C79 C78 C81' 75(3) .
C81 C78 C81' 52.2(17) .
C80 C78 C81' 144(4) .
C57 C78 C80' 107(3) .
C79' C78 C80' 107(3) .
C79 C78 C80' 136(4) .
C81 C78 C80' 53(3) .
C80 C78 C80' 52.3(17) .
C81' C78 C80' 105(3) .
Cl2 C82 Cl1 113(2) .
Cl4 C83 Cl3 99(3) .
Cl5 C84 Cl6 124(4) .
Cl8 C85 Cl7 109(2) .

loop_
_geom_bond_atom_site_label_1
_geom_bond_atom_site_label_2
_geom_bond_distance
_geom_bond_site_symmetry_2
Au1 C28 2.02(2) .
Au1 P1 2.274(6) .
Au1 Au2 3.0064(17) .
Au2 C60 2.06(2) .
Au2 P2 2.275(5) .
P1 C4 1.83(2) .
P1 C10 1.84(2) .
P1 C1 1.85(2) .
P2 C22' 1.76(3) .
P2 C16 1.767(16) .
P2 C2 1.850(17) .
P2 C22 1.87(3) .
C1 C2 1.40(2) .
C1 C3 1.43(2) .
C2 C3 1.39(2) 2_676
C3 C2 1.39(2) 2_676
C4 C5 1.35(3) .
C4 C9 1.41(3) .
C5 C6 1.46(3) .
C6 C7 1.34(3) .
C7 C8 1.27(4) .
C8 C9 1.46(4) .
C10 C11 1.33(3) .
C10 C15 1.39(3) .
C11 C12 1.45(4) .
C12 C13 1.29(4) .
C13 C14 1.22(3) .
C14 C15 1.26(3) .
C16 C17 1.39 .
C16 C21 1.39 .
C17 C18 1.39 .
C18 C19 1.39 .
C19 C20 1.39 .
C20 C21 1.39 .
C22 C23 1.39 .
C22 C27 1.39 .
C23 C24 1.39 .
C24 C25 1.39 .
C25 C26 1.39 .
C26 C27 1.39 .
C22' C23' 1.39 .
C22' C27' 1.39 .
C23' C24' 1.39 .
C24' C25' 1.39 .
C25' C26' 1.39 .
C26' C27' 1.39 .
C28 C29 1.18(3) .
C29 C30 1.43(3) .
C30 O1 1.43(2) .
O1 C32 1.42(2) .
C32 C33 1.35(2) .
C32 C37 1.43(2) .
C33 C34 1.39(3) .
C33 C38 1.56(3) .
C34 C35 1.41(3) .
C35 C36 1.42(3) .
C35 C66 1.53(3) .
C36 C37 1.40(2) .
C37 C59 1.47(3) .
C38 C39 1.55(3) .
C39 C44 1.38(3) .
C39 C40 1.41(3) .
C40 O4 1.33(2) .
C40 C41 1.43(3) .
C41 C42 1.39(3) .
C41 C45 1.46(3) .
C42 C43 1.45(3) .
C43 C44 1.38(3) .
C43 C70 1.67(4) .
C45 C46 1.52(3) .
C46 C47 1.36(2) .
C46 C51 1.44(3) .
C47 C48 1.40(2) .
C47 O2 1.41(2) .
C48 C49 1.42(2) .
C48 C52 1.55(3) .
C49 C50 1.37(2) .
C50 C51 1.36(2) .
C50 C74 1.55(3) .
C52 C53 1.49(3) .
C53 C54 1.33(3) .
C53 C58 1.35(3) .
C54 C55 1.37(3) .
C54 O3 1.41(2) .
C55 C56 1.39(3) .
C55 C59 1.56(3) .
C56 C57 1.33(3) .
C57 C58 1.40(3) .
C57 C78 1.55(3) .
C60 C61 1.15(3) .
C61 C62 1.48(3) .
C62 O2 1.44(2) .
C66 C67' 1.48(2) .
C66 C68' 1.48(2) .
C66 C68 1.49(2) .
C66 C69' 1.49(2) .
C66 C67 1.49(2) .
C66 C69 1.49(2) .
C70 C73 1.50(4) .
C70 C72 1.53(6) .
C70 C71 1.62(4) .
C74 C75 1.42(4) .
C74 C76 1.52(4) .
C74 C77 1.68(4) .
C78 C79' 1.56(2) .
C78 C79 1.57(2) .
C78 C81 1.57(2) .
C78 C80 1.57(2) .
C78 C81' 1.57(2) .
C78 C80' 1.58(2) .
C82 Cl2 1.71(2) .
C82 Cl1 1.71(2) .
C83 Cl4 1.82(4) .
C83 Cl3 1.84(4) .
C84 Cl5 1.59(3) .
C84 Cl6 1.62(3) .
C85 Cl8 1.71(2) .
C85 Cl7 1.71(2) .
